data_1554643
loop_
_publ_author_name
'Yang, Jie'
'Gao, Heqi'
'Wang, Yunsheng'
'Yu, Yun'
'Gong, Yanbin'
'Fang, Manman'
'Ding, Dan'
'Hu, Wenping'
'Tang, Ben Zhong'
'Li, Zhen'

_publ_section_title
;
 The odd--even effect of alkyl chain in organic room temperature
 phosphorescence luminogens and the corresponding in vivo imaging
;
_journal_issue 7
_journal_name_full 'Materials Chemistry Frontiers'
_journal_page_first 1391
_journal_paper_doi 10.1039/C9QM00108E
_journal_volume 3
_journal_year 2019
_chemical_formula_sum 'C13 H11 N O2 S'
_chemical_formula_weight 245.29
_space_group_IT_number 14
_space_group_name_Hall '-P 2yn'
_space_group_name_H-M_alt 'P 1 21/n 1'
_symmetry_cell_setting monoclinic
_symmetry_space_group_name_H-M 'P 1 21/n 1'
_atom_sites_solution_hydrogens geom
_atom_sites_solution_primary direct
_atom_sites_solution_secondary difmap
_audit_creation_method SHELXL-97
_audit_update_record
;
2018-11-15 deposited with the CCDC.	2019-04-02 downloaded from the CCDC.
;
_cell_angle_alpha 90.00
_cell_angle_beta 91.3006(19)
_cell_angle_gamma 90.00
_cell_formula_units_Z 4
_cell_length_a 8.78316(19)
_cell_length_b 11.4642(2)
_cell_length_c 11.1048(2)
_cell_measurement_reflns_used 3988
_cell_measurement_temperature 295.04(10)
_cell_measurement_theta_max 73.8330
_cell_measurement_theta_min 3.7940
_cell_volume 1117.88(4)
_computing_cell_refinement
;
CrysAlisPro, Agilent Technologies,
Version 1.171.37.35 (release 13-08-2014 CrysAlis171 .NET)
(compiled Aug 13 2014,18:06:01)
;
_computing_data_collection
;
CrysAlisPro, Agilent Technologies,
Version 1.171.37.35 (release 13-08-2014 CrysAlis171 .NET)
(compiled Aug 13 2014,18:06:01)
;
_computing_data_reduction
;
CrysAlisPro, Agilent Technologies,
Version 1.171.37.35 (release 13-08-2014 CrysAlis171 .NET)
(compiled Aug 13 2014,18:06:01)
;
_computing_molecular_graphics 'SHELXL-97 (Sheldrick, 1997)'
_computing_publication_material 'SHELXL-97 (Sheldrick, 1997)'
_computing_structure_refinement 'SHELXL-97 (Sheldrick, 1997)'
_computing_structure_solution 'SHELXS-97 (Sheldrick, 1990)'
_diffrn_ambient_temperature 295.04(10)
_diffrn_detector 'CCD plate'
_diffrn_measured_fraction_theta_full 0.974
_diffrn_measured_fraction_theta_max 0.974
_diffrn_measurement_device_type 'SuperNova, Dual, Cu at zero, AtlasS2'
_diffrn_radiation_monochromator graphite
_diffrn_radiation_source 'fine-focus sealed tube'
_diffrn_radiation_type MoK\a
_diffrn_radiation_wavelength 0.71000
_diffrn_reflns_av_R_equivalents 0.0239
_diffrn_reflns_av_sigmaI/netI 0.0204
_diffrn_reflns_limit_h_max 10
_diffrn_reflns_limit_h_min -10
_diffrn_reflns_limit_k_max 14
_diffrn_reflns_limit_k_min -9
_diffrn_reflns_limit_l_max 13
_diffrn_reflns_limit_l_min -13
_diffrn_reflns_number 6290
_diffrn_reflns_theta_full 26.27
_diffrn_reflns_theta_max 26.27
_diffrn_reflns_theta_min 2.55
_exptl_absorpt_coefficient_mu 0.277
_exptl_absorpt_correction_T_max 1.00000
_exptl_absorpt_correction_T_min 0.48921
_exptl_absorpt_correction_type multi-scan
_exptl_absorpt_process_details
;
CrysAlisPro, Agilent Technologies,
Version 1.171.37.35 (release 13-08-2014 CrysAlis171 .NET)
(compiled Aug 13 2014,18:06:01)
Empirical absorption correction using spherical harmonics,
 implemented in SCALE3 ABSPACK scaling algorithm.
;
_exptl_crystal_colour colorless
_exptl_crystal_density_diffrn 1.457
_exptl_crystal_density_method 'not measured'
_exptl_crystal_description block
_exptl_crystal_F_000 512
_exptl_crystal_size_max 0.22
_exptl_crystal_size_mid 0.18
_exptl_crystal_size_min 0.16
_refine_diff_density_max 0.479
_refine_diff_density_min -1.056
_refine_diff_density_rms 0.252
_refine_ls_extinction_method none
_refine_ls_goodness_of_fit_ref 1.197
_refine_ls_hydrogen_treatment mixed
_refine_ls_matrix_type full
_refine_ls_number_parameters 155
_refine_ls_number_reflns 2205
_refine_ls_number_restraints 0
_refine_ls_restrained_S_all 1.197
_refine_ls_R_factor_all 0.0768
_refine_ls_R_factor_gt 0.0742
_refine_ls_shift/su_max 0.000
_refine_ls_shift/su_mean 0.000
_refine_ls_structure_factor_coef Fsqd
_refine_ls_weighting_details 'calc w=1/[\s^2^(Fo^2^)+(0.1140P)^2^+0.1530P] where P=(Fo^2^+2Fc^2^)/3'
_refine_ls_weighting_scheme calc
_refine_ls_wR_factor_gt 0.1665
_refine_ls_wR_factor_ref 0.1708
_reflns_number_gt 2028
_reflns_number_total 2205
_reflns_threshold_expression >2sigma(I)
_cod_data_source_file c9qm00108e2.cif
_cod_data_source_block wd-7
_cod_depositor_comments
;
The following automatic conversions were performed:

data item '_symmetry_cell_setting' value 'Monoclinic' was changed to
'monoclinic' in accordance with the
/home/saulius/struct/COD-crude-data/automatic-downloads/DataCite-retrospective/RSC/depositions/lib/dictionaries/cif_core.dic
dictionary named 'cif_core.dic' version 2.4.2 last updated on
2011-04-26.

Automatic conversion script
Id: cif_fix_values 6909 2019-04-08 15:41:33Z antanas 
;
_cod_original_sg_symbol_H-M P21/n
_cod_database_code 1554643

loop_
_symmetry_equiv_pos_as_xyz
'x, y, z'
'-x+1/2, y+1/2, -z+1/2'
'-x, -y, -z'
'x-1/2, -y-1/2, z-1/2'

loop_
_atom_site_label
_atom_site_type_symbol
_atom_site_fract_x
_atom_site_fract_y
_atom_site_fract_z
_atom_site_U_iso_or_equiv
_atom_site_adp_type
_atom_site_occupancy
_atom_site_symmetry_multiplicity
_atom_site_calc_flag
_atom_site_refinement_flags
S1 S 0.80887(5) 0.57428(4) 0.19192(4) 0.0395(2) Uani 1 1 d .
O1 O 0.9093(2) 0.48142(17) 0.1588(2) 0.0687(6) Uani 1 1 d .
O2 O 0.8278(2) 0.62062(17) 0.31183(14) 0.0546(5) Uani 1 1 d .
N1 N 0.5535(2) 0.73443(16) 0.12263(17) 0.0438(4) Uani 1 1 d .
C1 C 0.9567(3) 0.7101(3) 0.0335(2) 0.0551(6) Uani 1 1 d .
H1 H 1.0363 0.6569 0.0409 0.066 Uiso 1 1 calc R
C2 C 0.8200(2) 0.68912(17) 0.09042(18) 0.0385(4) Uani 1 1 d .
C3 C 0.6944(2) 0.76260(17) 0.07569(17) 0.0387(5) Uani 1 1 d .
C4 C 0.7164(3) 0.8643(2) 0.0075(2) 0.0573(6) Uani 1 1 d .
H4 H 0.6368 0.9172 -0.0027 0.069 Uiso 1 1 calc R
C5 C 0.8543(4) 0.8866(3) -0.0443(3) 0.0720(9) Uani 1 1 d .
H5 H 0.8670 0.9553 -0.0874 0.086 Uiso 1 1 calc R
C6 C 0.9734(4) 0.8096(3) -0.0336(2) 0.0718(9) Uani 1 1 d .
H6 H 1.0647 0.8247 -0.0715 0.086 Uiso 1 1 calc R
C7 C 0.6210(2) 0.53238(19) 0.16995(17) 0.0404(5) Uani 1 1 d .
C8 C 0.5817(4) 0.4156(2) 0.1857(2) 0.0561(7) Uani 1 1 d .
H8 H 0.6565 0.3597 0.2005 0.067 Uiso 1 1 calc R
C9 C 0.4300(4) 0.3843(3) 0.1789(2) 0.0739(10) Uani 1 1 d .
H9 H 0.4018 0.3068 0.1898 0.089 Uiso 1 1 calc R
C10 C 0.3205(4) 0.4679(4) 0.1559(2) 0.0737(10) Uani 1 1 d .
H10 H 0.2184 0.4464 0.1527 0.088 Uiso 1 1 calc R
C11 C 0.3596(3) 0.5823(3) 0.1377(2) 0.0603(7) Uani 1 1 d .
H11 H 0.2835 0.6368 0.1211 0.072 Uiso 1 1 calc R
C12 C 0.5122(2) 0.6187(2) 0.14361(17) 0.0412(5) Uani 1 1 d .
C13 C 0.4337(3) 0.8234(3) 0.1188(3) 0.0671(8) Uani 1 1 d .
H13A H 0.4782 0.8989 0.1324 0.101 Uiso 1 1 calc R
H13B H 0.3613 0.8075 0.1802 0.101 Uiso 1 1 calc R
H13C H 0.3830 0.8222 0.0413 0.101 Uiso 1 1 calc R

loop_
_atom_site_aniso_label
_atom_site_aniso_U_11
_atom_site_aniso_U_22
_atom_site_aniso_U_33
_atom_site_aniso_U_23
_atom_site_aniso_U_13
_atom_site_aniso_U_12
S1 0.0382(4) 0.0401(4) 0.0401(4) 0.00413(18) -0.0024(2) 0.00720(17)
O1 0.0615(11) 0.0580(11) 0.0867(14) 0.0062(10) 0.0063(10) 0.0286(9)
O2 0.0595(10) 0.0664(10) 0.0372(8) 0.0056(7) -0.0118(7) -0.0059(8)
N1 0.0430(9) 0.0461(10) 0.0422(10) -0.0024(7) 0.0008(7) 0.0124(7)
C1 0.0453(12) 0.0734(16) 0.0468(13) -0.0059(11) 0.0059(10) -0.0081(11)
C2 0.0404(10) 0.0410(10) 0.0342(9) -0.0024(8) 0.0015(7) -0.0017(8)
C3 0.0480(11) 0.0370(10) 0.0311(9) -0.0022(7) -0.0032(8) 0.0019(8)
C4 0.0839(18) 0.0416(12) 0.0458(13) 0.0059(9) -0.0089(12) 0.0007(11)
C5 0.108(2) 0.0623(16) 0.0455(14) 0.0128(12) -0.0041(14) -0.0325(17)
C6 0.0759(18) 0.093(2) 0.0474(14) 0.0034(14) 0.0112(13) -0.0374(17)
C7 0.0468(11) 0.0429(11) 0.0313(9) 0.0003(8) 0.0008(8) -0.0044(8)
C8 0.0813(18) 0.0492(13) 0.0377(11) 0.0037(9) -0.0014(11) -0.0129(11)
C9 0.103(2) 0.0793(19) 0.0398(13) -0.0007(13) 0.0037(14) -0.0516(19)
C10 0.0634(17) 0.119(3) 0.0387(12) -0.0054(15) 0.0023(11) -0.0437(19)
C11 0.0405(13) 0.097(2) 0.0432(13) -0.0051(12) 0.0012(10) -0.0078(12)
C12 0.0391(10) 0.0568(12) 0.0280(9) -0.0035(8) 0.0018(7) 0.0004(9)
C13 0.0617(15) 0.0749(18) 0.0643(17) -0.0130(13) -0.0096(12) 0.0336(14)

loop_
_atom_type_symbol
_atom_type_description
_atom_type_scat_dispersion_real
_atom_type_scat_dispersion_imag
_atom_type_scat_source
C C 0.0033 0.0016 'International Tables Vol C Tables 4.2.6.8 and 6.1.1.4'
H H 0.0000 0.0000 'International Tables Vol C Tables 4.2.6.8 and 6.1.1.4'
N N 0.0061 0.0033 'International Tables Vol C Tables 4.2.6.8 and 6.1.1.4'
O O 0.0106 0.0060 'International Tables Vol C Tables 4.2.6.8 and 6.1.1.4'
S S 0.1246 0.1234 'International Tables Vol C Tables 4.2.6.8 and 6.1.1.4'

loop_
_geom_angle_atom_site_label_1
_geom_angle_atom_site_label_2
_geom_angle_atom_site_label_3
_geom_angle
O1 S1 O2 116.88(12)
O1 S1 C7 110.33(12)
O2 S1 C7 108.81(10)
O1 S1 C2 110.58(11)
O2 S1 C2 108.26(10)
C7 S1 C2 100.74(10)
C3 N1 C12 121.33(17)
C3 N1 C13 118.1(2)
C12 N1 C13 118.5(2)
C6 C1 C2 119.7(3)
C6 C1 H1 120.2
C2 C1 H1 120.2
C1 C2 C3 122.1(2)
C1 C2 S1 119.19(18)
C3 C2 S1 118.55(15)
N1 C3 C2 121.57(18)
N1 C3 C4 121.9(2)
C2 C3 C4 116.5(2)
C5 C4 C3 120.8(3)
C5 C4 H4 119.6
C3 C4 H4 119.6
C6 C5 C4 121.4(3)
C6 C5 H5 119.3
C4 C5 H5 119.3
C5 C6 C1 119.4(3)
C5 C6 H6 120.3
C1 C6 H6 120.3
C8 C7 C12 122.3(2)
C8 C7 S1 119.14(19)
C12 C7 S1 118.48(16)
C9 C8 C7 119.0(3)
C9 C8 H8 120.5
C7 C8 H8 120.5
C10 C9 C8 119.9(3)
C10 C9 H9 120.1
C8 C9 H9 120.1
C11 C10 C9 121.1(3)
C11 C10 H10 119.4
C9 C10 H10 119.4
C10 C11 C12 121.3(3)
C10 C11 H11 119.4
C12 C11 H11 119.4
N1 C12 C7 121.76(18)
N1 C12 C11 121.8(2)
C7 C12 C11 116.5(2)
N1 C13 H13A 109.5
N1 C13 H13B 109.5
H13A C13 H13B 109.5
N1 C13 H13C 109.5
H13A C13 H13C 109.5
H13B C13 H13C 109.5

loop_
_geom_bond_atom_site_label_1
_geom_bond_atom_site_label_2
_geom_bond_distance
S1 O1 1.4359(17)
S1 O2 1.4397(17)
S1 C7 1.730(2)
S1 C2 1.737(2)
N1 C3 1.392(3)
N1 C12 1.396(3)
N1 C13 1.466(3)
C1 C6 1.373(4)
C1 C2 1.390(3)
C1 H1 0.9300
C2 C3 1.394(3)
C3 C4 1.406(3)
C4 C5 1.377(4)
C4 H4 0.9300
C5 C6 1.372(5)
C5 H5 0.9300
C6 H6 0.9300
C7 C8 1.394(3)
C7 C12 1.403(3)
C8 C9 1.380(4)
C8 H8 0.9300
C9 C10 1.378(5)
C9 H9 0.9300
C10 C11 1.372(5)
C10 H10 0.9300
C11 C12 1.404(3)
C11 H11 0.9300
C13 H13A 0.9600
C13 H13B 0.9600
C13 H13C 0.9600

loop_
_geom_torsion_atom_site_label_1
_geom_torsion_atom_site_label_2
_geom_torsion_atom_site_label_3
_geom_torsion_atom_site_label_4
_geom_torsion
C6 C1 C2 C3 4.1(4)
C6 C1 C2 S1 -170.9(2)
O1 S1 C2 C1 -30.8(2)
O2 S1 C2 C1 98.40(19)
C7 S1 C2 C1 -147.51(18)
O1 S1 C2 C3 153.93(18)
O2 S1 C2 C3 -76.83(18)
C7 S1 C2 C3 37.26(18)
C12 N1 C3 C2 -25.4(3)
C13 N1 C3 C2 171.2(2)
C12 N1 C3 C4 152.4(2)
C13 N1 C3 C4 -11.1(3)
C1 C2 C3 N1 173.1(2)
S1 C2 C3 N1 -11.8(3)
C1 C2 C3 C4 -4.7(3)
S1 C2 C3 C4 170.36(16)
N1 C3 C4 C5 -175.9(2)
C2 C3 C4 C5 1.9(3)
C3 C4 C5 C6 1.5(4)
C4 C5 C6 C1 -2.2(4)
C2 C1 C6 C5 -0.5(4)
O1 S1 C7 C8 32.2(2)
O2 S1 C7 C8 -97.30(19)
C2 S1 C7 C8 149.02(18)
O1 S1 C7 C12 -151.46(17)
O2 S1 C7 C12 79.08(18)
C2 S1 C7 C12 -34.59(18)
C12 C7 C8 C9 -2.1(3)
S1 C7 C8 C9 174.17(18)
C7 C8 C9 C10 0.5(4)
C8 C9 C10 C11 1.0(4)
C9 C10 C11 C12 -1.0(4)
C3 N1 C12 C7 28.3(3)
C13 N1 C12 C7 -168.4(2)
C3 N1 C12 C11 -150.8(2)
C13 N1 C12 C11 12.6(3)
C8 C7 C12 N1 -177.0(2)
S1 C7 C12 N1 6.7(3)
C8 C7 C12 C11 2.1(3)
S1 C7 C12 C11 -174.21(16)
C10 C11 C12 N1 178.6(2)
C10 C11 C12 C7 -0.5(3)
